data_7104220
loop_
_publ_author_name
'Tokuji, Sumito'
'Takahashi, Yuji'
'Shinmori, Hideyuki'
'Shinokubo, Hiroshi'
'Osuka, Atsuhiro'

_publ_section_title
;
 Synthesis of a pyridine-fused porphyrinoid: oxopyridochlorin.
;
_journal_issue 9
_journal_name_full 'Chemical communications (Cambridge, England)'
_journal_page_first 1028
_journal_page_last 1030
_journal_paper_doi 10.1039/b819284g
_journal_volume 34
_journal_year 2009
_chemical_formula_moiety 'C76 H79 N5 Ni O, 3(C2 H4 Cl2)'
_chemical_formula_sum 'C82 H91 Cl6 N5 Ni O'
_chemical_formula_weight 1434.01
_chemical_name_systematic
;
?
;
_space_group_IT_number 2
_symmetry_cell_setting triclinic
_symmetry_Int_Tables_number 2
_symmetry_space_group_name_Hall '-P 1'
_symmetry_space_group_name_H-M 'P -1'
_atom_sites_solution_hydrogens geom
_atom_sites_solution_primary direct
_atom_sites_solution_secondary difmap
_audit_creation_method SHELXL-97
_cell_angle_alpha 73.134(11)
_cell_angle_beta 82.737(12)
_cell_angle_gamma 69.420(11)
_cell_formula_units_Z 2
_cell_length_a 15.341(5)
_cell_length_b 15.957(6)
_cell_length_c 17.625(5)
_cell_measurement_reflns_used 25328
_cell_measurement_temperature 123(2)
_cell_measurement_theta_max 27.5
_cell_measurement_theta_min 3.1
_cell_volume 3864(2)
_computing_structure_refinement 'SHELXL-97 (Sheldrick, 1997)'
_computing_structure_solution 'SHELXS-97 (Sheldrick, 1990)'
_diffrn_ambient_temperature 123(2)
_diffrn_detector_area_resol_mean 5.00
_diffrn_measured_fraction_theta_full 0.969
_diffrn_measured_fraction_theta_max 0.969
_diffrn_measurement_device_type 'Rigaku RAXIS-RAPID'
_diffrn_measurement_method \w
_diffrn_radiation_monochromator graphite
_diffrn_radiation_source 'fine-focus sealed tube'
_diffrn_radiation_type MoK\a
_diffrn_radiation_wavelength 0.71075
_diffrn_reflns_av_R_equivalents 0.0658
_diffrn_reflns_av_sigmaI/netI 0.1230
_diffrn_reflns_limit_h_max 18
_diffrn_reflns_limit_h_min -18
_diffrn_reflns_limit_k_max 18
_diffrn_reflns_limit_k_min -18
_diffrn_reflns_limit_l_max 20
_diffrn_reflns_limit_l_min -20
_diffrn_reflns_number 29611
_diffrn_reflns_theta_full 25.00
_diffrn_reflns_theta_max 25.00
_diffrn_reflns_theta_min 3.05
_exptl_absorpt_coefficient_mu 0.506
_exptl_absorpt_correction_T_max 0.953
_exptl_absorpt_correction_T_min 0.861
_exptl_absorpt_correction_type multi-scan
_exptl_crystal_colour greem
_exptl_crystal_density_diffrn 1.233
_exptl_crystal_density_method 'not measured'
_exptl_crystal_description prism
_exptl_crystal_F_000 1512
_exptl_crystal_size_max 0.30
_exptl_crystal_size_mid 0.30
_exptl_crystal_size_min 0.10
_refine_diff_density_max 1.553
_refine_diff_density_min -1.430
_refine_diff_density_rms 0.134
_refine_ls_extinction_method none
_refine_ls_goodness_of_fit_ref 1.048
_refine_ls_hydrogen_treatment constr
_refine_ls_matrix_type full
_refine_ls_number_parameters 857
_refine_ls_number_reflns 13165
_refine_ls_number_restraints 216
_refine_ls_restrained_S_all 1.080
_refine_ls_R_factor_all 0.1250
_refine_ls_R_factor_gt 0.0941
_refine_ls_shift/su_max 0.011
_refine_ls_shift/su_mean 0.001
_refine_ls_structure_factor_coef Fsqd
_refine_ls_weighting_details 'calc w=1/[\s^2^(Fo^2^)+(0.1381P)^2^+15.9713P] where P=(Fo^2^+2Fc^2^)/3'
_refine_ls_weighting_scheme calc
_refine_ls_wR_factor_gt 0.2508
_refine_ls_wR_factor_ref 0.2782
_reflns_number_gt 9486
_reflns_number_total 13165
_reflns_threshold_expression >2sigma(I)
_cod_data_source_file b819284g.txt
_cod_data_source_block shelxl2
_cod_depositor_comments
;
The following automatic conversions were performed:
'_symmetry_cell_setting' value 'Triclinic' changed to 'triclinic'
according to '/home/saulius/struct/CIF-dictionaries/cif_core.dic'
dictionary named 'cif_core.dic' version 2.4.1 from 2010-06-29.

Automatic conversion script
Id: cif_fix_enum 1527 2010-12-29 10:47:43Z saulius 
;
_cod_database_code 7104220

loop_
_symmetry_equiv_pos_as_xyz
'x, y, z'
'-x, -y, -z'

loop_
_atom_site_label
_atom_site_type_symbol
_atom_site_fract_x
_atom_site_fract_y
_atom_site_fract_z
_atom_site_U_iso_or_equiv
_atom_site_adp_type
_atom_site_occupancy
_atom_site_symmetry_multiplicity
_atom_site_calc_flag
_atom_site_refinement_flags
_atom_site_disorder_assembly
_atom_site_disorder_group
Ni1 Ni 0.50665(5) 0.29788(4) 0.30532(4) 0.0175(2) Uani 1 1 d . . .
Cl1 Cl 0.80347(15) 0.24349(18) 0.26376(12) 0.0635(6) Uani 1 1 d . . .
Cl2 Cl 0.6773(2) 0.41267(17) 0.04307(15) 0.0808(8) Uani 1 1 d . . .
Cl3 Cl 0.95180(17) 0.7251(2) 0.41963(16) 0.0769(7) Uani 1 1 d . . .
Cl4 Cl 0.9282(3) 0.9701(2) 0.22759(19) 0.1014(10) Uani 1 1 d . . .
Cl5 Cl 0.0877(3) 0.7228(2) 0.1558(3) 0.1406(17) Uani 1 1 d DU . .
Cl6 Cl 0.1531(4) 0.9356(5) -0.0209(4) 0.244(4) Uani 1 1 d DU . .
O1 O 0.7740(3) -0.0259(3) 0.3981(3) 0.0362(11) Uani 1 1 d . . .
N1 N 0.6048(3) 0.1964(3) 0.3591(3) 0.0199(10) Uani 1 1 d . . .
N2 N 0.4519(3) 0.2134(3) 0.2908(3) 0.0204(10) Uani 1 1 d . . .
N3 N 0.4095(3) 0.3992(3) 0.2477(3) 0.0200(10) Uani 1 1 d . . .
N4 N 0.5613(3) 0.3814(3) 0.3235(3) 0.0190(9) Uani 1 1 d . . .
N5 N 0.7732(4) 0.1746(3) 0.5356(3) 0.0294(11) Uani 1 1 d . . .
C1 C 0.6601(4) 0.1985(4) 0.4143(3) 0.0207(11) Uani 1 1 d . . .
C2 C 0.7240(4) 0.1103(4) 0.4490(3) 0.0261(12) Uani 1 1 d . . .
C3 C 0.7204(4) 0.0498(4) 0.4015(3) 0.0247(12) Uani 1 1 d . . .
C4 C 0.6353(4) 0.1062(4) 0.3533(3) 0.0235(12) Uani 1 1 d . . .
C5 C 0.5850(4) 0.0688(4) 0.3215(3) 0.0230(12) Uani 1 1 d . . .
C6 C 0.4924(4) 0.1201(4) 0.3005(3) 0.0233(12) Uani 1 1 d . . .
C7 C 0.4245(4) 0.0798(4) 0.2943(3) 0.0270(13) Uani 1 1 d . . .
H2 H 0.4357 0.0176 0.2978 0.032 Uiso 1 1 calc R . .
C8 C 0.3419(4) 0.1478(4) 0.2827(4) 0.0305(14) Uani 1 1 d . . .
H3 H 0.2847 0.1413 0.2793 0.037 Uiso 1 1 calc R . .
C9 C 0.3588(4) 0.2324(4) 0.2766(3) 0.0226(12) Uani 1 1 d . . .
C10 C 0.2952(4) 0.3223(4) 0.2504(3) 0.0241(12) Uani 1 1 d . . .
C11 C 0.3241(4) 0.4004(4) 0.2309(3) 0.0209(11) Uani 1 1 d . . .
C12 C 0.2732(4) 0.4893(4) 0.1828(3) 0.0271(13) Uani 1 1 d . . .
H4 H 0.2133 0.5072 0.1644 0.033 Uiso 1 1 calc R . .
C13 C 0.3282(4) 0.5425(4) 0.1688(3) 0.0259(12) Uani 1 1 d . . .
H5 H 0.3139 0.6036 0.1381 0.031 Uiso 1 1 calc R . .
C14 C 0.4122(4) 0.4875(4) 0.2099(3) 0.0212(11) Uani 1 1 d . . .
C15 C 0.4810(4) 0.5217(4) 0.2215(3) 0.0212(11) Uani 1 1 d . . .
C16 C 0.5482(4) 0.4733(3) 0.2766(3) 0.0213(12) Uani 1 1 d . . .
C17 C 0.6075(4) 0.5091(4) 0.3038(3) 0.0251(12) Uani 1 1 d . . .
H6 H 0.6145 0.5669 0.2814 0.030 Uiso 1 1 calc R . .
C18 C 0.6516(4) 0.4451(4) 0.3673(3) 0.0210(11) Uani 1 1 d . . .
H7 H 0.6933 0.4510 0.3978 0.025 Uiso 1 1 calc R . .
C19 C 0.6224(4) 0.3657(4) 0.3796(3) 0.0201(11) Uani 1 1 d . . .
C20 C 0.6622(4) 0.2767(4) 0.4332(3) 0.0209(11) Uani 1 1 d . . .
C21 C 0.6218(4) -0.0306(4) 0.3174(3) 0.0222(12) Uani 1 1 d . . .
C22 C 0.6462(4) -0.0490(4) 0.2443(3) 0.0240(12) Uani 1 1 d . . .
H8 H 0.6419 -0.0001 0.1991 0.029 Uiso 1 1 calc R . .
C23 C 0.6774(4) -0.1399(4) 0.2370(3) 0.0260(13) Uani 1 1 d . . .
C24 C 0.6841(4) -0.2111(4) 0.3062(3) 0.0266(13) Uani 1 1 d . . .
H9 H 0.7066 -0.2721 0.3027 0.032 Uiso 1 1 calc R . .
C25 C 0.6583(4) -0.1944(4) 0.3807(3) 0.0254(12) Uani 1 1 d . . .
C26 C 0.6258(4) -0.1029(4) 0.3852(3) 0.0253(12) Uani 1 1 d . . .
H10 H 0.6066 -0.0900 0.4340 0.030 Uiso 1 1 calc R . .
C27 C 0.7074(5) -0.1618(4) 0.1565(3) 0.0301(14) Uani 1 1 d . . .
C28 C 0.6872(6) -0.2483(5) 0.1531(4) 0.0445(18) Uani 1 1 d . . .
H27 H 0.7403 -0.3024 0.1709 0.053 Uiso 1 1 calc R . .
H28 H 0.6747 -0.2427 0.0995 0.053 Uiso 1 1 calc R . .
H29 H 0.6341 -0.2538 0.1867 0.053 Uiso 1 1 calc R . .
C29 C 0.6570(7) -0.0825(5) 0.0885(4) 0.058(2) Uani 1 1 d . . .
H30 H 0.6009 -0.0910 0.0786 0.070 Uiso 1 1 calc R . .
H31 H 0.6965 -0.0814 0.0417 0.070 Uiso 1 1 calc R . .
H32 H 0.6415 -0.0248 0.1021 0.070 Uiso 1 1 calc R . .
C30 C 0.8124(6) -0.1790(7) 0.1444(5) 0.065(3) Uani 1 1 d . . .
H33 H 0.8229 -0.1215 0.1180 0.078 Uiso 1 1 calc R . .
H34 H 0.8387 -0.2222 0.1127 0.078 Uiso 1 1 calc R . .
H35 H 0.8414 -0.2042 0.1950 0.078 Uiso 1 1 calc R . .
C31 C 0.6629(5) -0.2740(4) 0.4560(4) 0.0299(14) Uani 1 1 d . . .
C32 C 0.7269(6) -0.3670(4) 0.4436(4) 0.051(2) Uani 1 1 d . . .
H36 H 0.6914 -0.3957 0.4250 0.061 Uiso 1 1 calc R . .
H37 H 0.7545 -0.4066 0.4930 0.061 Uiso 1 1 calc R . .
H38 H 0.7750 -0.3573 0.4052 0.061 Uiso 1 1 calc R . .
C33 C 0.7022(7) -0.2582(5) 0.5246(4) 0.052(2) Uani 1 1 d . . .
H39 H 0.7688 -0.2858 0.5240 0.063 Uiso 1 1 calc R . .
H40 H 0.6768 -0.2863 0.5740 0.063 Uiso 1 1 calc R . .
H41 H 0.6855 -0.1928 0.5186 0.063 Uiso 1 1 calc R . .
C34 C 0.5643(6) -0.2766(5) 0.4778(5) 0.057(2) Uani 1 1 d . . .
H42 H 0.5344 -0.2363 0.5115 0.068 Uiso 1 1 calc R . .
H43 H 0.5669 -0.3389 0.5052 0.068 Uiso 1 1 calc R . .
H44 H 0.5295 -0.2563 0.4304 0.068 Uiso 1 1 calc R . .
C35 C 0.1983(4) 0.3367(4) 0.2329(4) 0.0262(12) Uani 1 1 d . . .
C36 C 0.1800(5) 0.3037(6) 0.1739(5) 0.0467(19) Uani 1 1 d . . .
H11 H 0.2295 0.2693 0.1472 0.056 Uiso 1 1 calc R . .
C37 C 0.0898(5) 0.3210(7) 0.1541(6) 0.065(3) Uani 1 1 d . . .
C38 C 0.0169(5) 0.3721(6) 0.1960(5) 0.053(2) Uani 1 1 d . . .
H12 H -0.0441 0.3830 0.1841 0.064 Uiso 1 1 calc R . .
C39 C 0.0325(4) 0.4070(4) 0.2547(4) 0.0320(14) Uani 1 1 d . . .
C40 C 0.1245(4) 0.3880(4) 0.2721(3) 0.0279(13) Uani 1 1 d . . .
H13 H 0.1367 0.4105 0.3113 0.034 Uiso 1 1 calc R . .
C41 C 0.0725(6) 0.2935(6) 0.0806(6) 0.076(2) Uani 1 1 d DU . .
C42 C 0.1305(8) 0.1933(6) 0.0901(6) 0.080(3) Uani 1 1 d DU . .
H45 H 0.1881 0.1894 0.0605 0.096 Uiso 1 1 calc R . .
H46 H 0.0972 0.1631 0.0706 0.096 Uiso 1 1 calc R . .
H47 H 0.1431 0.1632 0.1451 0.096 Uiso 1 1 calc R . .
C43 C -0.0282(6) 0.3130(9) 0.0695(7) 0.091(3) Uani 1 1 d DU . .
H48 H -0.0480 0.2647 0.1054 0.109 Uiso 1 1 calc R . .
H49 H -0.0373 0.3155 0.0160 0.109 Uiso 1 1 calc R . .
H50 H -0.0639 0.3715 0.0801 0.109 Uiso 1 1 calc R . .
C44 C 0.1074(8) 0.3484(8) 0.0047(6) 0.086(3) Uani 1 1 d DU . .
H51 H 0.0573 0.4033 -0.0183 0.103 Uiso 1 1 calc R . .
H52 H 0.1298 0.3109 -0.0321 0.103 Uiso 1 1 calc R . .
H53 H 0.1571 0.3656 0.0167 0.103 Uiso 1 1 calc R . .
C45 C -0.0469(4) 0.4670(4) 0.2976(4) 0.0358(15) Uani 1 1 d . . .
C46 C -0.1418(6) 0.4885(7) 0.2637(6) 0.064(2) Uani 1 1 d U . .
H54 H -0.1558 0.5453 0.2222 0.077 Uiso 1 1 calc R . .
H55 H -0.1890 0.4949 0.3051 0.077 Uiso 1 1 calc R . .
H56 H -0.1403 0.4388 0.2427 0.077 Uiso 1 1 calc R . .
C47 C -0.0486(7) 0.4202(7) 0.3831(5) 0.076(3) Uani 1 1 d U . .
H57 H -0.0871 0.3818 0.3927 0.091 Uiso 1 1 calc R . .
H58 H -0.0734 0.4659 0.4125 0.091 Uiso 1 1 calc R . .
H59 H 0.0136 0.3824 0.3995 0.091 Uiso 1 1 calc R . .
C48 C -0.0342(6) 0.5621(6) 0.2831(6) 0.063(2) Uani 1 1 d U . .
H60 H 0.0043 0.5594 0.3233 0.076 Uiso 1 1 calc R . .
H61 H -0.0939 0.6087 0.2851 0.076 Uiso 1 1 calc R . .
H62 H -0.0051 0.5775 0.2319 0.076 Uiso 1 1 calc R . .
C49 C 0.4688(4) 0.6211(4) 0.1774(3) 0.0217(11) Uani 1 1 d . . .
C50 C 0.4952(4) 0.6426(4) 0.0974(3) 0.0244(12) Uani 1 1 d . . .
H14 H 0.5250 0.5950 0.0731 0.029 Uiso 1 1 calc R . .
C51 C 0.4773(4) 0.7347(4) 0.0533(3) 0.0274(13) Uani 1 1 d . . .
C52 C 0.4326(4) 0.8035(4) 0.0925(3) 0.0248(12) Uani 1 1 d . . .
H15 H 0.4198 0.8653 0.0638 0.030 Uiso 1 1 calc R . .
C53 C 0.4061(4) 0.7847(4) 0.1724(4) 0.0263(13) Uani 1 1 d . . .
C54 C 0.4256(4) 0.6915(4) 0.2145(3) 0.0238(12) Uani 1 1 d . . .
H16 H 0.4094 0.6765 0.2682 0.029 Uiso 1 1 calc R . .
C55 C 0.5006(5) 0.7602(4) -0.0355(3) 0.0319(14) Uani 1 1 d . . .
C56 C 0.5580(6) 0.6750(5) -0.0651(4) 0.052(2) Uani 1 1 d . . .
H63 H 0.6231 0.6636 -0.0607 0.062 Uiso 1 1 calc R . .
H64 H 0.5445 0.6861 -0.1196 0.062 Uiso 1 1 calc R . .
H65 H 0.5422 0.6219 -0.0336 0.062 Uiso 1 1 calc R . .
C57 C 0.4091(6) 0.8053(5) -0.0792(4) 0.0431(17) Uani 1 1 d . . .
H66 H 0.3918 0.7585 -0.0914 0.052 Uiso 1 1 calc R . .
H67 H 0.4165 0.8497 -0.1275 0.052 Uiso 1 1 calc R . .
H68 H 0.3613 0.8362 -0.0463 0.052 Uiso 1 1 calc R . .
C58 C 0.5549(6) 0.8283(5) -0.0555(4) 0.0442(18) Uani 1 1 d . . .
H69 H 0.5121 0.8907 -0.0673 0.053 Uiso 1 1 calc R . .
H70 H 0.5955 0.8192 -0.1007 0.053 Uiso 1 1 calc R . .
H71 H 0.5913 0.8176 -0.0110 0.053 Uiso 1 1 calc R . .
C59 C 0.3549(5) 0.8607(4) 0.2156(4) 0.0332(14) Uani 1 1 d . . .
C60 C 0.3487(6) 0.9576(4) 0.1634(4) 0.0452(18) Uani 1 1 d . . .
H72 H 0.4012 0.9726 0.1724 0.054 Uiso 1 1 calc R . .
H73 H 0.2923 1.0023 0.1765 0.054 Uiso 1 1 calc R . .
H74 H 0.3486 0.9588 0.1087 0.054 Uiso 1 1 calc R . .
C61 C 0.2559(5) 0.8566(5) 0.2393(5) 0.0476(18) Uani 1 1 d . . .
H75 H 0.2144 0.8961 0.1970 0.057 Uiso 1 1 calc R . .
H76 H 0.2349 0.8773 0.2865 0.057 Uiso 1 1 calc R . .
H77 H 0.2567 0.7940 0.2490 0.057 Uiso 1 1 calc R . .
C62 C 0.4055(5) 0.8421(5) 0.2910(4) 0.0406(17) Uani 1 1 d . . .
H78 H 0.3823 0.8021 0.3341 0.049 Uiso 1 1 calc R . .
H79 H 0.3951 0.8997 0.3033 0.049 Uiso 1 1 calc R . .
H80 H 0.4711 0.8127 0.2831 0.049 Uiso 1 1 calc R . .
C63 C 0.7814(4) 0.0995(4) 0.5088(4) 0.0281(13) Uani 1 1 d . . .
C64 C 0.7173(4) 0.2582(4) 0.5000(3) 0.0225(12) Uani 1 1 d . . .
C65 C 0.8470(5) 0.0108(4) 0.5521(4) 0.0406(16) Uani 1 1 d U . .
C66 C 0.8317(5) -0.0726(4) 0.5650(4) 0.0423(16) Uani 1 1 d U . .
H17 H 0.7793 -0.0737 0.5445 0.051 Uiso 1 1 calc R . .
C67 C 0.8942(6) -0.1554(5) 0.6087(5) 0.0561(19) Uani 1 1 d U . .
H18 H 0.8828 -0.2110 0.6177 0.067 Uiso 1 1 calc R . .
C68 C 0.9717(7) -0.1540(5) 0.6378(7) 0.077(3) Uani 1 1 d U . .
H19 H 1.0126 -0.2088 0.6677 0.093 Uiso 1 1 calc R . .
C69 C 0.9901(8) -0.0708(6) 0.6232(7) 0.088(3) Uani 1 1 d U . .
H20 H 1.0442 -0.0702 0.6414 0.106 Uiso 1 1 calc R . .
C70 C 0.9268(7) 0.0108(5) 0.5812(6) 0.073(2) Uani 1 1 d U . .
H21 H 0.9380 0.0665 0.5724 0.088 Uiso 1 1 calc R . .
C71 C 0.7122(4) 0.3307(4) 0.5387(3) 0.0238(12) Uani 1 1 d U . .
C72 C 0.7921(5) 0.3291(4) 0.5690(4) 0.0297(13) Uani 1 1 d U . .
H22 H 0.8491 0.2853 0.5614 0.036 Uiso 1 1 calc R . .
C73 C 0.7879(5) 0.3923(4) 0.6105(4) 0.0339(13) Uani 1 1 d U . .
H23 H 0.8417 0.3908 0.6308 0.041 Uiso 1 1 calc R . .
C74 C 0.7032(5) 0.4576(4) 0.6215(3) 0.0319(13) Uani 1 1 d U . .
H24 H 0.7004 0.5000 0.6493 0.038 Uiso 1 1 calc R . .
C75 C 0.6224(5) 0.4605(4) 0.5917(3) 0.0300(13) Uani 1 1 d U . .
H25 H 0.5658 0.5048 0.5992 0.036 Uiso 1 1 calc R . .
C76 C 0.6265(4) 0.3969(4) 0.5505(3) 0.0237(12) Uani 1 1 d U . .
H26 H 0.5725 0.3982 0.5308 0.028 Uiso 1 1 calc R . .
C77 C 0.7435(7) 0.2778(7) 0.1741(5) 0.068(2) Uani 1 1 d . . .
H81 H 0.7812 0.2435 0.1374 0.082 Uiso 1 1 calc R . .
H82 H 0.6854 0.2645 0.1848 0.082 Uiso 1 1 calc R . .
C78 C 0.7240(7) 0.3797(6) 0.1383(5) 0.065(2) Uani 1 1 d . . .
H83 H 0.7812 0.3940 0.1340 0.078 Uiso 1 1 calc R . .
H84 H 0.6801 0.4142 0.1721 0.078 Uiso 1 1 calc R . .
C79 C 0.9146(7) 0.8155(7) 0.3277(6) 0.074(3) Uani 1 1 d . . .
H85 H 0.9293 0.7887 0.2829 0.088 Uiso 1 1 calc R . .
H86 H 0.8479 0.8471 0.3299 0.088 Uiso 1 1 calc R . .
C80 C 0.9638(8) 0.8801(9) 0.3193(7) 0.090(4) Uani 1 1 d . . .
H87 H 1.0305 0.8484 0.3177 0.108 Uiso 1 1 calc R . .
H88 H 0.9488 0.9072 0.3640 0.108 Uiso 1 1 calc R . .
C81 C 0.0771(9) 0.8340(8) 0.0864(8) 0.130(6) Uani 1 1 d D . .
H89 H 0.0263 0.8527 0.0508 0.156 Uiso 1 1 calc R . .
H90 H 0.0664 0.8814 0.1139 0.156 Uiso 1 1 calc R . .
C82 C 0.1662(8) 0.8183(7) 0.0433(8) 0.126(6) Uani 1 1 d D . .
H91 H 0.1754 0.7744 0.0124 0.151 Uiso 1 1 calc R . .
H92 H 0.2177 0.7963 0.0788 0.151 Uiso 1 1 calc R . .

loop_
_atom_site_aniso_label
_atom_site_aniso_U_11
_atom_site_aniso_U_22
_atom_site_aniso_U_33
_atom_site_aniso_U_23
_atom_site_aniso_U_13
_atom_site_aniso_U_12
Ni1 0.0250(4) 0.0111(3) 0.0181(4) -0.0049(2) 0.0012(3) -0.0078(3)
Cl1 0.0550(12) 0.0887(16) 0.0467(11) -0.0121(10) -0.0050(9) -0.0269(12)
Cl2 0.116(2) 0.0598(14) 0.0617(15) -0.0064(11) -0.0275(14) -0.0228(14)
Cl3 0.0612(14) 0.0944(18) 0.0769(16) -0.0219(14) -0.0038(12) -0.0278(13)
Cl4 0.140(3) 0.0812(19) 0.086(2) -0.0177(15) 0.0041(19) -0.0468(19)
Cl5 0.092(2) 0.0699(18) 0.206(4) 0.013(2) 0.040(2) -0.0177(17)
Cl6 0.124(4) 0.212(5) 0.243(5) 0.130(4) 0.025(4) -0.035(3)
O1 0.037(3) 0.018(2) 0.053(3) -0.0153(19) -0.009(2) -0.0006(19)
N1 0.024(2) 0.014(2) 0.024(2) -0.0079(18) 0.0028(19) -0.0068(19)
N2 0.028(3) 0.016(2) 0.020(2) -0.0098(18) 0.0029(19) -0.0092(19)
N3 0.027(3) 0.017(2) 0.019(2) -0.0062(17) 0.0019(18) -0.0102(19)
N4 0.025(2) 0.014(2) 0.018(2) -0.0052(17) 0.0031(18) -0.0069(19)
N5 0.039(3) 0.020(2) 0.028(3) -0.006(2) -0.008(2) -0.005(2)
C1 0.025(3) 0.016(3) 0.022(3) -0.006(2) 0.000(2) -0.008(2)
C2 0.031(3) 0.019(3) 0.026(3) -0.003(2) -0.003(2) -0.007(2)
C3 0.033(3) 0.014(3) 0.029(3) -0.006(2) -0.005(2) -0.010(2)
C4 0.032(3) 0.012(2) 0.027(3) -0.006(2) 0.003(2) -0.009(2)
C5 0.038(3) 0.014(3) 0.020(3) -0.007(2) 0.004(2) -0.011(2)
C6 0.035(3) 0.019(3) 0.020(3) -0.008(2) 0.002(2) -0.013(2)
C7 0.039(4) 0.018(3) 0.029(3) -0.009(2) 0.003(3) -0.016(3)
C8 0.037(4) 0.031(3) 0.036(3) -0.018(3) 0.007(3) -0.022(3)
C9 0.028(3) 0.021(3) 0.023(3) -0.010(2) 0.001(2) -0.010(2)
C10 0.029(3) 0.028(3) 0.021(3) -0.011(2) 0.004(2) -0.015(3)
C11 0.027(3) 0.019(3) 0.018(3) -0.010(2) 0.003(2) -0.007(2)
C12 0.026(3) 0.027(3) 0.029(3) -0.009(2) -0.004(2) -0.007(3)
C13 0.035(3) 0.018(3) 0.023(3) 0.000(2) -0.007(2) -0.008(2)
C14 0.034(3) 0.016(3) 0.015(3) -0.004(2) 0.000(2) -0.011(2)
C15 0.030(3) 0.016(3) 0.018(3) -0.005(2) 0.005(2) -0.009(2)
C16 0.033(3) 0.015(2) 0.018(3) -0.005(2) 0.006(2) -0.012(2)
C17 0.034(3) 0.017(3) 0.029(3) -0.007(2) 0.005(2) -0.014(2)
C18 0.026(3) 0.019(3) 0.022(3) -0.007(2) 0.003(2) -0.011(2)
C19 0.023(3) 0.019(3) 0.021(3) -0.009(2) 0.002(2) -0.008(2)
C20 0.024(3) 0.014(2) 0.026(3) -0.009(2) 0.003(2) -0.007(2)
C21 0.027(3) 0.015(3) 0.028(3) -0.009(2) 0.001(2) -0.009(2)
C22 0.032(3) 0.016(3) 0.023(3) -0.003(2) 0.003(2) -0.010(2)
C23 0.033(3) 0.023(3) 0.022(3) -0.011(2) 0.002(2) -0.006(2)
C24 0.042(4) 0.013(3) 0.028(3) -0.008(2) 0.006(3) -0.013(2)
C25 0.033(3) 0.020(3) 0.025(3) -0.007(2) 0.006(2) -0.013(2)
C26 0.034(3) 0.021(3) 0.025(3) -0.011(2) 0.006(2) -0.013(2)
C27 0.046(4) 0.022(3) 0.024(3) -0.010(2) 0.003(3) -0.010(3)
C28 0.078(5) 0.030(3) 0.034(4) -0.017(3) 0.001(3) -0.021(4)
C29 0.114(7) 0.028(4) 0.025(4) -0.009(3) -0.006(4) -0.011(4)
C30 0.063(5) 0.105(7) 0.052(5) -0.050(5) 0.026(4) -0.042(5)
C31 0.044(4) 0.019(3) 0.025(3) -0.005(2) 0.009(3) -0.011(3)
C32 0.080(6) 0.021(3) 0.036(4) -0.001(3) 0.017(4) -0.010(3)
C33 0.086(6) 0.034(4) 0.030(4) 0.001(3) -0.009(4) -0.017(4)
C34 0.060(5) 0.047(4) 0.047(5) 0.014(4) 0.016(4) -0.026(4)
C35 0.027(3) 0.028(3) 0.029(3) -0.014(2) 0.008(2) -0.014(3)
C36 0.025(3) 0.074(5) 0.060(5) -0.049(4) 0.010(3) -0.018(4)
C37 0.032(4) 0.106(7) 0.085(6) -0.074(6) 0.006(4) -0.020(4)
C38 0.029(4) 0.086(6) 0.065(5) -0.051(5) 0.008(3) -0.022(4)
C39 0.029(3) 0.035(3) 0.036(4) -0.014(3) 0.011(3) -0.015(3)
C40 0.039(4) 0.025(3) 0.024(3) -0.010(2) 0.006(3) -0.014(3)
C41 0.067(5) 0.101(5) 0.079(5) -0.057(4) -0.001(4) -0.024(4)
C42 0.099(6) 0.077(5) 0.086(5) -0.050(4) -0.025(4) -0.027(4)
C43 0.080(5) 0.117(6) 0.099(6) -0.058(5) -0.022(5) -0.032(5)
C44 0.089(6) 0.103(6) 0.070(5) -0.041(5) -0.002(4) -0.023(5)
C45 0.030(3) 0.032(3) 0.047(4) -0.016(3) 0.007(3) -0.010(3)
C46 0.043(4) 0.074(5) 0.073(5) -0.040(4) 0.007(4) -0.005(4)
C47 0.072(5) 0.065(5) 0.056(5) -0.016(4) 0.023(4) 0.011(4)
C48 0.051(5) 0.046(4) 0.094(6) -0.027(4) 0.014(4) -0.018(4)
C49 0.027(3) 0.017(3) 0.023(3) -0.002(2) -0.001(2) -0.011(2)
C50 0.035(3) 0.016(3) 0.024(3) -0.006(2) -0.001(2) -0.008(2)
C51 0.039(4) 0.023(3) 0.021(3) -0.002(2) 0.000(2) -0.015(3)
C52 0.037(3) 0.013(2) 0.023(3) 0.000(2) -0.002(2) -0.009(2)
C53 0.031(3) 0.017(3) 0.032(3) -0.007(2) 0.002(2) -0.010(2)
C54 0.034(3) 0.021(3) 0.019(3) -0.004(2) 0.005(2) -0.015(2)
C55 0.054(4) 0.022(3) 0.019(3) -0.002(2) 0.003(3) -0.017(3)
C56 0.085(6) 0.032(4) 0.030(4) -0.007(3) 0.016(4) -0.017(4)
C57 0.069(5) 0.040(4) 0.021(3) -0.001(3) -0.005(3) -0.023(4)
C58 0.067(5) 0.042(4) 0.030(4) -0.008(3) 0.015(3) -0.033(4)
C59 0.048(4) 0.022(3) 0.033(3) -0.011(3) 0.008(3) -0.016(3)
C60 0.073(5) 0.018(3) 0.044(4) -0.012(3) 0.009(4) -0.015(3)
C61 0.051(5) 0.040(4) 0.055(5) -0.027(3) 0.012(4) -0.012(3)
C62 0.066(5) 0.029(3) 0.033(4) -0.018(3) 0.009(3) -0.019(3)
C63 0.035(3) 0.017(3) 0.034(3) -0.008(2) -0.004(3) -0.009(3)
C64 0.028(3) 0.016(3) 0.023(3) -0.004(2) -0.001(2) -0.007(2)
C65 0.046(4) 0.017(3) 0.056(4) -0.009(3) -0.023(3) -0.002(3)
C66 0.046(4) 0.023(3) 0.052(4) -0.004(3) -0.016(3) -0.004(3)
C67 0.066(5) 0.024(3) 0.073(5) -0.002(3) -0.029(4) -0.007(3)
C68 0.085(5) 0.028(3) 0.109(6) -0.004(4) -0.063(5) 0.003(4)
C69 0.092(6) 0.040(4) 0.130(6) -0.010(4) -0.077(5) -0.005(4)
C70 0.076(5) 0.028(3) 0.113(6) -0.011(4) -0.057(4) -0.001(3)
C71 0.034(3) 0.016(2) 0.023(3) -0.005(2) -0.001(2) -0.010(2)
C72 0.039(3) 0.023(3) 0.029(3) -0.008(2) -0.004(2) -0.011(2)
C73 0.048(3) 0.032(3) 0.030(3) -0.009(2) -0.005(3) -0.021(3)
C74 0.054(3) 0.023(3) 0.023(3) -0.006(2) 0.005(2) -0.019(2)
C75 0.044(3) 0.019(2) 0.026(3) -0.005(2) 0.013(2) -0.014(2)
C76 0.033(3) 0.020(2) 0.018(3) -0.005(2) 0.005(2) -0.010(2)
C77 0.077(6) 0.085(7) 0.052(5) -0.014(5) -0.002(4) -0.042(6)
C78 0.065(6) 0.070(6) 0.063(6) -0.037(5) 0.005(4) -0.012(5)
C79 0.069(6) 0.078(7) 0.087(7) -0.050(6) -0.004(5) -0.016(5)
C80 0.084(8) 0.113(9) 0.105(9) -0.062(8) 0.002(6) -0.046(7)
C81 0.094(10) 0.183(17) 0.127(13) -0.066(12) 0.009(9) -0.045(11)
C82 0.083(9) 0.126(12) 0.166(15) -0.078(11) -0.037(9) 0.011(8)

loop_
_atom_type_symbol
_atom_type_description
_atom_type_scat_dispersion_real
_atom_type_scat_dispersion_imag
_atom_type_scat_source
C C 0.0033 0.0016 'International Tables Vol C Tables 4.2.6.8 and 6.1.1.4'
H H 0.0000 0.0000 'International Tables Vol C Tables 4.2.6.8 and 6.1.1.4'
N N 0.0061 0.0033 'International Tables Vol C Tables 4.2.6.8 and 6.1.1.4'
O O 0.0106 0.0060 'International Tables Vol C Tables 4.2.6.8 and 6.1.1.4'
Ni Ni 0.3393 1.1124 'International Tables Vol C Tables 4.2.6.8 and 6.1.1.4'
Cl Cl 0.1484 0.1585 'International Tables Vol C Tables 4.2.6.8 and 6.1.1.4'

loop_
_geom_angle_atom_site_label_1
_geom_angle_atom_site_label_2
_geom_angle_atom_site_label_3
_geom_angle
_geom_angle_site_symmetry_1
_geom_angle_site_symmetry_3
_geom_angle_publ_flag
N1 Ni1 N3 177.96(19) . . ?
N1 Ni1 N2 89.33(19) . . ?
N3 Ni1 N2 90.09(19) . . ?
N1 Ni1 N4 89.79(19) . . ?
N3 Ni1 N4 90.85(19) . . ?
N2 Ni1 N4 178.17(19) . . ?
C4 N1 C1 106.3(4) . . ?
C4 N1 Ni1 128.1(4) . . ?
C1 N1 Ni1 125.6(3) . . ?
C6 N2 C9 105.0(4) . . ?
C6 N2 Ni1 127.8(4) . . ?
C9 N2 Ni1 126.9(3) . . ?
C11 N3 C14 105.1(4) . . ?
C11 N3 Ni1 128.2(4) . . ?
C14 N3 Ni1 126.7(4) . . ?
C19 N4 C16 105.5(4) . . ?
C19 N4 Ni1 128.9(3) . . ?
C16 N4 Ni1 125.5(4) . . ?
C64 N5 C63 120.1(5) . . ?
N1 C1 C20 127.0(5) . . ?
N1 C1 C2 113.0(5) . . ?
C20 C1 C2 119.8(5) . . ?
C63 C2 C1 120.3(5) . . ?
C63 C2 C3 133.8(5) . . ?
C1 C2 C3 105.4(5) . . ?
O1 C3 C2 129.8(5) . . ?
O1 C3 C4 126.9(5) . . ?
C2 C3 C4 103.2(4) . . ?
C5 C4 N1 124.5(5) . . ?
C5 C4 C3 124.0(5) . . ?
N1 C4 C3 110.3(5) . . ?
C4 C5 C6 119.8(5) . . ?
C4 C5 C21 122.1(5) . . ?
C6 C5 C21 117.6(5) . . ?
N2 C6 C5 125.1(5) . . ?
N2 C6 C7 110.4(5) . . ?
C5 C6 C7 124.1(5) . . ?
C8 C7 C6 107.6(5) . . ?
C8 C7 H2 126.2 . . ?
C6 C7 H2 126.2 . . ?
C7 C8 C9 106.7(5) . . ?
C7 C8 H3 126.6 . . ?
C9 C8 H3 126.6 . . ?
N2 C9 C10 123.8(5) . . ?
N2 C9 C8 110.0(5) . . ?
C10 C9 C8 125.7(5) . . ?
C11 C10 C9 121.1(5) . . ?
C11 C10 C35 117.8(5) . . ?
C9 C10 C35 120.6(5) . . ?
N3 C11 C10 124.7(5) . . ?
N3 C11 C12 110.5(5) . . ?
C10 C11 C12 124.4(5) . . ?
C13 C12 C11 107.1(5) . . ?
C13 C12 H4 126.5 . . ?
C11 C12 H4 126.5 . . ?
C12 C13 C14 107.2(5) . . ?
C12 C13 H5 126.4 . . ?
C14 C13 H5 126.4 . . ?
N3 C14 C15 124.3(5) . . ?
N3 C14 C13 110.1(5) . . ?
C15 C14 C13 124.8(5) . . ?
C16 C15 C14 122.8(5) . . ?
C16 C15 C49 120.7(5) . . ?
C14 C15 C49 115.9(5) . . ?
C15 C16 N4 124.4(5) . . ?
C15 C16 C17 126.3(5) . . ?
N4 C16 C17 108.8(5) . . ?
C18 C17 C16 108.1(5) . . ?
C18 C17 H6 126.0 . . ?
C16 C17 H6 126.0 . . ?
C17 C18 C19 107.3(5) . . ?
C17 C18 H7 126.4 . . ?
C19 C18 H7 126.4 . . ?
N4 C19 C20 122.8(5) . . ?
N4 C19 C18 110.3(5) . . ?
C20 C19 C18 126.1(5) . . ?
C1 C20 C19 118.6(5) . . ?
C1 C20 C64 115.3(5) . . ?
C19 C20 C64 125.4(5) . . ?
C22 C21 C26 119.9(5) . . ?
C22 C21 C5 119.0(5) . . ?
C26 C21 C5 121.0(5) . . ?
C21 C22 C23 121.2(5) . . ?
C21 C22 H8 119.4 . . ?
C23 C22 H8 119.4 . . ?
C24 C23 C22 117.6(5) . . ?
C24 C23 C27 120.5(5) . . ?
C22 C23 C27 121.8(5) . . ?
C23 C24 C25 122.5(5) . . ?
C23 C24 H9 118.8 . . ?
C25 C24 H9 118.8 . . ?
C26 C25 C24 118.1(5) . . ?
C26 C25 C31 120.3(5) . . ?
C24 C25 C31 121.6(5) . . ?
C25 C26 C21 120.6(5) . . ?
C25 C26 H10 119.7 . . ?
C21 C26 H10 119.7 . . ?
C29 C27 C30 108.9(7) . . ?
C29 C27 C28 107.2(6) . . ?
C30 C27 C28 109.1(6) . . ?
C29 C27 C23 112.0(5) . . ?
C30 C27 C23 108.0(5) . . ?
C28 C27 C23 111.6(5) . . ?
C27 C28 H27 109.5 . . ?
C27 C28 H28 109.5 . . ?
H27 C28 H28 109.5 . . ?
C27 C28 H29 109.5 . . ?
H27 C28 H29 109.5 . . ?
H28 C28 H29 109.5 . . ?
C27 C29 H30 109.5 . . ?
C27 C29 H31 109.5 . . ?
H30 C29 H31 109.5 . . ?
C27 C29 H32 109.5 . . ?
H30 C29 H32 109.5 . . ?
H31 C29 H32 109.5 . . ?
C27 C30 H33 109.5 . . ?
C27 C30 H34 109.5 . . ?
H33 C30 H34 109.5 . . ?
C27 C30 H35 109.5 . . ?
H33 C30 H35 109.5 . . ?
H34 C30 H35 109.5 . . ?
C32 C31 C34 110.2(6) . . ?
C32 C31 C33 106.8(6) . . ?
C34 C31 C33 109.7(6) . . ?
C32 C31 C25 111.6(5) . . ?
C34 C31 C25 107.9(5) . . ?
C33 C31 C25 110.6(5) . . ?
C31 C32 H36 109.5 . . ?
C31 C32 H37 109.5 . . ?
H36 C32 H37 109.5 . . ?
C31 C32 H38 109.5 . . ?
H36 C32 H38 109.5 . . ?
H37 C32 H38 109.5 . . ?
C31 C33 H39 109.5 . . ?
C31 C33 H40 109.5 . . ?
H39 C33 H40 109.5 . . ?
C31 C33 H41 109.5 . . ?
H39 C33 H41 109.5 . . ?
H40 C33 H41 109.5 . . ?
C31 C34 H42 109.5 . . ?
C31 C34 H43 109.5 . . ?
H42 C34 H43 109.5 . . ?
C31 C34 H44 109.5 . . ?
H42 C34 H44 109.5 . . ?
H43 C34 H44 109.5 . . ?
C40 C35 C36 119.1(6) . . ?
C40 C35 C10 120.0(5) . . ?
C36 C35 C10 120.8(5) . . ?
C37 C36 C35 121.2(6) . . ?
C37 C36 H11 119.4 . . ?
C35 C36 H11 119.4 . . ?
C36 C37 C38 118.0(7) . . ?
C36 C37 C41 119.5(7) . . ?
C38 C37 C41 122.2(7) . . ?
C39 C38 C37 122.4(7) . . ?
C39 C38 H12 118.8 . . ?
C37 C38 H12 118.8 . . ?
C38 C39 C40 117.4(6) . . ?
C38 C39 C45 122.5(6) . . ?
C40 C39 C45 120.1(6) . . ?
C35 C40 C39 121.9(6) . . ?
C35 C40 H13 119.1 . . ?
C39 C40 H13 119.1 . . ?
C43 C41 C42 113.4(9) . . ?
C43 C41 C44 106.2(9) . . ?
C42 C41 C44 106.6(8) . . ?
C43 C41 C37 112.8(7) . . ?
C42 C41 C37 107.1(7) . . ?
C44 C41 C37 110.7(8) . . ?
C41 C42 H45 109.5 . . ?
C41 C42 H46 109.5 . . ?
H45 C42 H46 109.5 . . ?
C41 C42 H47 109.5 . . ?
H45 C42 H47 109.5 . . ?
H46 C42 H47 109.5 . . ?
C41 C43 H48 109.5 . . ?
C41 C43 H49 109.5 . . ?
H48 C43 H49 109.5 . . ?
C41 C43 H50 109.5 . . ?
H48 C43 H50 109.5 . . ?
H49 C43 H50 109.5 . . ?
C41 C44 H51 109.5 . . ?
C41 C44 H52 109.5 . . ?
H51 C44 H52 109.5 . . ?
C41 C44 H53 109.5 . . ?
H51 C44 H53 109.5 . . ?
H52 C44 H53 109.5 . . ?
C47 C45 C39 110.4(6) . . ?
C47 C45 C46 108.9(7) . . ?
C39 C45 C46 112.0(6) . . ?
C47 C45 C48 111.4(7) . . ?
C39 C45 C48 108.8(6) . . ?
C46 C45 C48 105.3(6) . . ?
C45 C46 H54 109.5 . . ?
C45 C46 H55 109.5 . . ?
H54 C46 H55 109.5 . . ?
C45 C46 H56 109.5 . . ?
H54 C46 H56 109.5 . . ?
H55 C46 H56 109.5 . . ?
C45 C47 H57 109.5 . . ?
C45 C47 H58 109.5 . . ?
H57 C47 H58 109.5 . . ?
C45 C47 H59 109.5 . . ?
H57 C47 H59 109.5 . . ?
H58 C47 H59 109.5 . . ?
C45 C48 H60 109.5 . . ?
C45 C48 H61 109.5 . . ?
H60 C48 H61 109.5 . . ?
C45 C48 H62 109.5 . . ?
H60 C48 H62 109.5 . . ?
H61 C48 H62 109.5 . . ?
C54 C49 C50 120.1(5) . . ?
C54 C49 C15 120.2(5) . . ?
C50 C49 C15 119.5(5) . . ?
C49 C50 C51 120.7(5) . . ?
C49 C50 H14 119.6 . . ?
C51 C50 H14 119.6 . . ?
C50 C51 C52 117.4(5) . . ?
C50 C51 C55 121.8(5) . . ?
C52 C51 C55 120.7(5) . . ?
C53 C52 C51 123.4(5) . . ?
C53 C52 H15 118.3 . . ?
C51 C52 H15 118.3 . . ?
C52 C53 C54 117.4(5) . . ?
C52 C53 C59 123.5(5) . . ?
C54 C53 C59 119.0(5) . . ?
C49 C54 C53 120.9(5) . . ?
C49 C54 H16 119.5 . . ?
C53 C54 H16 119.5 . . ?
C57 C55 C51 107.8(5) . . ?
C57 C55 C58 109.5(5) . . ?
C51 C55 C58 110.9(5) . . ?
C57 C55 C56 107.8(6) . . ?
C51 C55 C56 112.3(5) . . ?
C58 C55 C56 108.5(6) . . ?
C55 C56 H63 109.5 . . ?
C55 C56 H64 109.5 . . ?
H63 C56 H64 109.5 . . ?
C55 C56 H65 109.5 . . ?
H63 C56 H65 109.5 . . ?
H64 C56 H65 109.5 . . ?
C55 C57 H66 109.5 . . ?
C55 C57 H67 109.5 . . ?
H66 C57 H67 109.5 . . ?
C55 C57 H68 109.5 . . ?
H66 C57 H68 109.5 . . ?
H67 C57 H68 109.5 . . ?
C55 C58 H69 109.5 . . ?
C55 C58 H70 109.5 . . ?
H69 C58 H70 109.5 . . ?
C55 C58 H71 109.5 . . ?
H69 C58 H71 109.5 . . ?
H70 C58 H71 109.5 . . ?
C62 C59 C60 108.8(6) . . ?
C62 C59 C61 108.3(6) . . ?
C60 C59 C61 109.5(6) . . ?
C62 C59 C53 109.9(5) . . ?
C60 C59 C53 112.0(5) . . ?
C61 C59 C53 108.3(5) . . ?
C59 C60 H72 109.5 . . ?
C59 C60 H73 109.5 . . ?
H72 C60 H73 109.5 . . ?
C59 C60 H74 109.5 . . ?
H72 C60 H74 109.5 . . ?
H73 C60 H74 109.5 . . ?
C59 C61 H75 109.5 . . ?
C59 C61 H76 109.5 . . ?
H75 C61 H76 109.5 . . ?
C59 C61 H77 109.5 . . ?
H75 C61 H77 109.5 . . ?
H76 C61 H77 109.5 . . ?
C59 C62 H78 109.5 . . ?
C59 C62 H79 109.5 . . ?
H78 C62 H79 109.5 . . ?
C59 C62 H80 109.5 . . ?
H78 C62 H80 109.5 . . ?
H79 C62 H80 109.5 . . ?
N5 C63 C2 119.4(5) . . ?
N5 C63 C65 115.1(5) . . ?
C2 C63 C65 125.3(5) . . ?
N5 C64 C20 123.8(5) . . ?
N5 C64 C71 113.5(5) . . ?
C20 C64 C71 122.6(5) . . ?
C66 C65 C70 118.7(6) . . ?
C66 C65 C63 122.2(6) . . ?
C70 C65 C63 119.0(6) . . ?
C65 C66 C67 120.8(7) . . ?
C65 C66 H17 119.6 . . ?
C67 C66 H17 119.6 . . ?
C68 C67 C66 119.7(7) . . ?
C68 C67 H18 120.1 . . ?
C66 C67 H18 120.1 . . ?
C67 C68 C69 120.4(7) . . ?
C67 C68 H19 119.8 . . ?
C69 C68 H19 119.8 . . ?
C70 C69 C68 119.1(9) . . ?
C70 C69 H20 120.4 . . ?
C68 C69 H20 120.4 . . ?
C65 C70 C69 121.2(8) . . ?
C65 C70 H21 119.4 . . ?
C69 C70 H21 119.4 . . ?
C72 C71 C76 119.4(5) . . ?
C72 C71 C64 119.5(5) . . ?
C76 C71 C64 120.9(5) . . ?
C71 C72 C73 120.5(6) . . ?
C71 C72 H22 119.7 . . ?
C73 C72 H22 119.7 . . ?
C74 C73 C72 119.7(6) . . ?
C74 C73 H23 120.2 . . ?
C72 C73 H23 120.2 . . ?
C73 C74 C75 120.8(6) . . ?
C73 C74 H24 119.6 . . ?
C75 C74 H24 119.6 . . ?
C74 C75 C76 119.6(6) . . ?
C74 C75 H25 120.2 . . ?
C76 C75 H25 120.2 . . ?
C75 C76 C71 120.0(6) . . ?
C75 C76 H26 120.0 . . ?
C71 C76 H26 120.0 . . ?
C78 C77 Cl1 109.0(7) . . ?
C78 C77 H81 109.9 . . ?
Cl1 C77 H81 109.9 . . ?
C78 C77 H82 109.9 . . ?
Cl1 C77 H82 109.9 . . ?
H81 C77 H82 108.3 . . ?
C77 C78 Cl2 109.8(6) . . ?
C77 C78 H83 109.7 . . ?
Cl2 C78 H83 109.7 . . ?
C77 C78 H84 109.7 . . ?
Cl2 C78 H84 109.7 . . ?
H83 C78 H84 108.2 . . ?
C80 C79 Cl3 107.3(8) . . ?
C80 C79 H85 110.3 . . ?
Cl3 C79 H85 110.3 . . ?
C80 C79 H86 110.3 . . ?
Cl3 C79 H86 110.3 . . ?
H85 C79 H86 108.5 . . ?
C79 C80 Cl4 107.7(8) . . ?
C79 C80 H87 110.2 . . ?
Cl4 C80 H87 110.2 . . ?
C79 C80 H88 110.2 . . ?
Cl4 C80 H88 110.2 . . ?
H87 C80 H88 108.5 . . ?
C82 C81 Cl5 103.9(8) . . ?
C82 C81 H89 111.0 . . ?
Cl5 C81 H89 111.0 . . ?
C82 C81 H90 111.0 . . ?
Cl5 C81 H90 111.0 . . ?
H89 C81 H90 109.0 . . ?
C81 C82 Cl6 101.4(7) . . ?
C81 C82 H91 111.5 . . ?
Cl6 C82 H91 111.5 . . ?
C81 C82 H92 111.5 . . ?
Cl6 C82 H92 111.5 . . ?
H91 C82 H92 109.3 . . ?

loop_
_geom_bond_atom_site_label_1
_geom_bond_atom_site_label_2
_geom_bond_distance
_geom_bond_site_symmetry_2
_geom_bond_publ_flag
Ni1 N1 1.883(4) . ?
Ni1 N3 1.898(4) . ?
Ni1 N2 1.906(4) . ?
Ni1 N4 1.919(4) . ?
Cl1 C77 1.777(9) . ?
Cl2 C78 1.771(9) . ?
Cl3 C79 1.825(11) . ?
Cl4 C80 1.817(13) . ?
Cl5 C81 1.806(9) . ?
Cl6 C82 1.840(9) . ?
O1 C3 1.213(7) . ?
N1 C4 1.378(7) . ?
N1 C1 1.385(7) . ?
N2 C6 1.364(7) . ?
N2 C9 1.392(7) . ?
N3 C11 1.372(7) . ?
N3 C14 1.385(7) . ?
N4 C19 1.359(7) . ?
N4 C16 1.416(7) . ?
N5 C64 1.325(7) . ?
N5 C63 1.373(7) . ?
C1 C20 1.392(7) . ?
C1 C2 1.414(8) . ?
C2 C63 1.392(8) . ?
C2 C3 1.467(8) . ?
C3 C4 1.500(8) . ?
C4 C5 1.375(8) . ?
C5 C6 1.402(9) . ?
C5 C21 1.505(7) . ?
C6 C7 1.433(8) . ?
C7 C8 1.340(9) . ?
C7 H2 0.9300 . ?
C8 C9 1.434(8) . ?
C8 H3 0.9300 . ?
C9 C10 1.404(8) . ?
C10 C11 1.401(8) . ?
C10 C35 1.482(8) . ?
C11 C12 1.426(8) . ?
C12 C13 1.351(8) . ?
C12 H4 0.9300 . ?
C13 C14 1.423(8) . ?
C13 H5 0.9300 . ?
C14 C15 1.407(8) . ?
C15 C16 1.364(8) . ?
C15 C49 1.507(7) . ?
C16 C17 1.421(8) . ?
C17 C18 1.341(8) . ?
C17 H6 0.9300 . ?
C18 C19 1.438(7) . ?
C18 H7 0.9300 . ?
C19 C20 1.428(7) . ?
C20 C64 1.436(8) . ?
C21 C22 1.383(8) . ?
C21 C26 1.390(8) . ?
C22 C23 1.397(8) . ?
C22 H8 0.9300 . ?
C23 C24 1.391(8) . ?
C23 C27 1.536(8) . ?
C24 C25 1.396(8) . ?
C24 H9 0.9300 . ?
C25 C26 1.390(8) . ?
C25 C31 1.536(8) . ?
C26 H10 0.9300 . ?
C27 C29 1.518(9) . ?
C27 C30 1.534(10) . ?
C27 C28 1.535(9) . ?
C28 H27 0.9600 . ?
C28 H28 0.9600 . ?
C28 H29 0.9600 . ?
C29 H30 0.9600 . ?
C29 H31 0.9600 . ?
C29 H32 0.9600 . ?
C30 H33 0.9600 . ?
C30 H34 0.9600 . ?
C30 H35 0.9600 . ?
C31 C32 1.524(8) . ?
C31 C34 1.526(10) . ?
C31 C33 1.535(10) . ?
C32 H36 0.9600 . ?
C32 H37 0.9600 . ?
C32 H38 0.9600 . ?
C33 H39 0.9600 . ?
C33 H40 0.9600 . ?
C33 H41 0.9600 . ?
C34 H42 0.9600 . ?
C34 H43 0.9600 . ?
C34 H44 0.9600 . ?
C35 C40 1.382(8) . ?
C35 C36 1.391(9) . ?
C36 C37 1.383(10) . ?
C36 H11 0.9300 . ?
C37 C38 1.400(10) . ?
C37 C41 1.562(11) . ?
C38 C39 1.388(10) . ?
C38 H12 0.9300 . ?
C39 C40 1.391(9) . ?
C39 C45 1.530(8) . ?
C40 H13 0.9300 . ?
C41 C43 1.490(8) . ?
C41 C42 1.503(8) . ?
C41 C44 1.520(9) . ?
C42 H45 0.9600 . ?
C42 H46 0.9600 . ?
C42 H47 0.9600 . ?
C43 H48 0.9600 . ?
C43 H49 0.9600 . ?
C43 H50 0.9600 . ?
C44 H51 0.9600 . ?
C44 H52 0.9600 . ?
C44 H53 0.9600 . ?
C45 C47 1.476(11) . ?
C45 C46 1.531(11) . ?
C45 C48 1.541(10) . ?
C46 H54 0.9600 . ?
C46 H55 0.9600 . ?
C46 H56 0.9600 . ?
C47 H57 0.9600 . ?
C47 H58 0.9600 . ?
C47 H59 0.9600 . ?
C48 H60 0.9600 . ?
C48 H61 0.9600 . ?
C48 H62 0.9600 . ?
C49 C54 1.386(8) . ?
C49 C50 1.394(8) . ?
C50 C51 1.395(8) . ?
C50 H14 0.9300 . ?
C51 C52 1.396(8) . ?
C51 C55 1.528(8) . ?
C52 C53 1.390(8) . ?
C52 H15 0.9300 . ?
C53 C54 1.398(8) . ?
C53 C59 1.543(8) . ?
C54 H16 0.9300 . ?
C55 C57 1.525(10) . ?
C55 C58 1.528(9) . ?
C55 C56 1.533(9) . ?
C56 H63 0.9600 . ?
C56 H64 0.9600 . ?
C56 H65 0.9600 . ?
C57 H66 0.9600 . ?
C57 H67 0.9600 . ?
C57 H68 0.9600 . ?
C58 H69 0.9600 . ?
C58 H70 0.9600 . ?
C58 H71 0.9600 . ?
C59 C62 1.526(10) . ?
C59 C60 1.530(8) . ?
C59 C61 1.542(10) . ?
C60 H72 0.9600 . ?
C60 H73 0.9600 . ?
C60 H74 0.9600 . ?
C61 H75 0.9600 . ?
C61 H76 0.9600 . ?
C61 H77 0.9600 . ?
C62 H78 0.9600 . ?
C62 H79 0.9600 . ?
C62 H80 0.9600 . ?
C63 C65 1.471(8) . ?
C64 C71 1.481(7) . ?
C65 C66 1.381(9) . ?
C65 C70 1.385(11) . ?
C66 C67 1.401(9) . ?
C66 H17 0.9300 . ?
C67 C68 1.363(12) . ?
C67 H18 0.9300 . ?
C68 C69 1.399(13) . ?
C68 H19 0.9300 . ?
C69 C70 1.385(11) . ?
C69 H20 0.9300 . ?
C70 H21 0.9300 . ?
C71 C72 1.387(9) . ?
C71 C76 1.403(8) . ?
C72 C73 1.388(8) . ?
C72 H22 0.9300 . ?
C73 C74 1.383(9) . ?
C73 H23 0.9300 . ?
C74 C75 1.388(9) . ?
C74 H24 0.9300 . ?
C75 C76 1.390(8) . ?
C75 H25 0.9300 . ?
C76 H26 0.9300 . ?
C77 C78 1.497(13) . ?
C77 H81 0.9700 . ?
C77 H82 0.9700 . ?
C78 H83 0.9700 . ?
C78 H84 0.9700 . ?
C79 C80 1.444(14) . ?
C79 H85 0.9700 . ?
C79 H86 0.9700 . ?
C80 H87 0.9700 . ?
C80 H88 0.9700 . ?
C81 C82 1.455(9) . ?
C81 H89 0.9700 . ?
C81 H90 0.9700 . ?
C82 H91 0.9700 . ?
C82 H92 0.9700 . ?

loop_
_geom_torsion_atom_site_label_1
_geom_torsion_atom_site_label_2
_geom_torsion_atom_site_label_3
_geom_torsion_atom_site_label_4
_geom_torsion
_geom_torsion_site_symmetry_1
_geom_torsion_site_symmetry_2
_geom_torsion_site_symmetry_3
_geom_torsion_site_symmetry_4
_geom_torsion_publ_flag
N3 Ni1 N1 C4 -50(6) . . . . ?
N2 Ni1 N1 C4 23.4(5) . . . . ?
N4 Ni1 N1 C4 -158.2(5) . . . . ?
N3 Ni1 N1 C1 131(5) . . . . ?
N2 Ni1 N1 C1 -155.4(4) . . . . ?
N4 Ni1 N1 C1 23.0(4) . . . . ?
N1 Ni1 N2 C6 -14.5(5) . . . . ?
N3 Ni1 N2 C6 163.5(5) . . . . ?
N4 Ni1 N2 C6 -76(6) . . . . ?
N1 Ni1 N2 C9 157.8(4) . . . . ?
N3 Ni1 N2 C9 -24.2(4) . . . . ?
N4 Ni1 N2 C9 97(6) . . . . ?
N1 Ni1 N3 C11 91(6) . . . . ?
N2 Ni1 N3 C11 18.1(4) . . . . ?
N4 Ni1 N3 C11 -160.3(4) . . . . ?
N1 Ni1 N3 C14 -85(6) . . . . ?
N2 Ni1 N3 C14 -158.5(4) . . . . ?
N4 Ni1 N3 C14 23.1(4) . . . . ?
N1 Ni1 N4 C19 -21.7(5) . . . . ?
N3 Ni1 N4 C19 160.2(5) . . . . ?
N2 Ni1 N4 C19 39(6) . . . . ?
N1 Ni1 N4 C16 155.1(4) . . . . ?
N3 Ni1 N4 C16 -23.0(4) . . . . ?
N2 Ni1 N4 C16 -144(6) . . . . ?
C4 N1 C1 C20 172.2(5) . . . . ?
Ni1 N1 C1 C20 -8.8(8) . . . . ?
C4 N1 C1 C2 -3.2(6) . . . . ?
Ni1 N1 C1 C2 175.8(4) . . . . ?
N1 C1 C2 C63 -176.6(5) . . . . ?
C20 C1 C2 C63 7.7(9) . . . . ?
N1 C1 C2 C3 10.8(6) . . . . ?
C20 C1 C2 C3 -165.0(5) . . . . ?
C63 C2 C3 O1 -7.0(12) . . . . ?
C1 C2 C3 O1 164.3(6) . . . . ?
C63 C2 C3 C4 175.8(7) . . . . ?
C1 C2 C3 C4 -13.0(6) . . . . ?
C1 N1 C4 C5 162.3(5) . . . . ?
Ni1 N1 C4 C5 -16.7(8) . . . . ?
C1 N1 C4 C3 -5.7(6) . . . . ?
Ni1 N1 C4 C3 175.3(4) . . . . ?
O1 C3 C4 C5 26.4(10) . . . . ?
C2 C3 C4 C5 -156.2(6) . . . . ?
O1 C3 C4 N1 -165.5(6) . . . . ?
C2 C3 C4 N1 11.9(6) . . . . ?
N1 C4 C5 C6 -7.3(9) . . . . ?
C3 C4 C5 C6 159.1(5) . . . . ?
N1 C4 C5 C21 -179.5(5) . . . . ?
C3 C4 C5 C21 -13.1(9) . . . . ?
C9 N2 C6 C5 -175.4(5) . . . . ?
Ni1 N2 C6 C5 -1.7(8) . . . . ?
C9 N2 C6 C7 -1.4(6) . . . . ?
Ni1 N2 C6 C7 172.2(4) . . . . ?
C4 C5 C6 N2 16.5(9) . . . . ?
C21 C5 C6 N2 -171.0(5) . . . . ?
C4 C5 C6 C7 -156.7(5) . . . . ?
C21 C5 C6 C7 15.9(8) . . . . ?
N2 C6 C7 C8 -1.4(7) . . . . ?
C5 C6 C7 C8 172.6(5) . . . . ?
C6 C7 C8 C9 3.6(7) . . . . ?
C6 N2 C9 C10 -169.0(5) . . . . ?
Ni1 N2 C9 C10 17.2(8) . . . . ?
C6 N2 C9 C8 3.7(6) . . . . ?
Ni1 N2 C9 C8 -170.1(4) . . . . ?
C7 C8 C9 N2 -4.6(7) . . . . ?
C7 C8 C9 C10 167.9(5) . . . . ?
N2 C9 C10 C11 4.9(8) . . . . ?
C8 C9 C10 C11 -166.6(6) . . . . ?
N2 C9 C10 C35 177.0(5) . . . . ?
C8 C9 C10 C35 5.5(9) . . . . ?
C14 N3 C11 C10 173.0(5) . . . . ?
Ni1 N3 C11 C10 -4.1(8) . . . . ?
C14 N3 C11 C12 0.0(6) . . . . ?
Ni1 N3 C11 C12 -177.2(4) . . . . ?
C9 C10 C11 N3 -11.7(8) . . . . ?
C35 C10 C11 N3 176.0(5) . . . . ?
C9 C10 C11 C12 160.4(5) . . . . ?
C35 C10 C11 C12 -11.9(8) . . . . ?
N3 C11 C12 C13 1.0(6) . . . . ?
C10 C11 C12 C13 -172.1(5) . . . . ?
C11 C12 C13 C14 -1.5(6) . . . . ?
C11 N3 C14 C15 169.5(5) . . . . ?
Ni1 N3 C14 C15 -13.3(8) . . . . ?
C11 N3 C14 C13 -0.9(6) . . . . ?
Ni1 N3 C14 C13 176.3(4) . . . . ?
C12 C13 C14 N3 1.5(6) . . . . ?
C12 C13 C14 C15 -168.8(5) . . . . ?
N3 C14 C15 C16 -5.7(8) . . . . ?
C13 C14 C15 C16 163.3(5) . . . . ?
N3 C14 C15 C49 -177.4(5) . . . . ?
C13 C14 C15 C49 -8.4(8) . . . . ?
C14 C15 C16 N4 5.4(8) . . . . ?
C49 C15 C16 N4 176.7(5) . . . . ?
C14 C15 C16 C17 -166.0(5) . . . . ?
C49 C15 C16 C17 5.3(9) . . . . ?
C19 N4 C16 C15 -169.1(5) . . . . ?
Ni1 N4 C16 C15 13.4(7) . . . . ?
C19 N4 C16 C17 3.5(6) . . . . ?
Ni1 N4 C16 C17 -173.9(4) . . . . ?
C15 C16 C17 C18 169.0(5) . . . . ?
N4 C16 C17 C18 -3.4(6) . . . . ?
C16 C17 C18 C19 1.9(6) . . . . ?
C16 N4 C19 C20 -172.5(5) . . . . ?
Ni1 N4 C19 C20 4.8(7) . . . . ?
C16 N4 C19 C18 -2.4(6) . . . . ?
Ni1 N4 C19 C18 174.9(4) . . . . ?
C17 C18 C19 N4 0.3(6) . . . . ?
C17 C18 C19 C20 170.0(5) . . . . ?
N1 C1 C20 C19 -16.7(8) . . . . ?
C2 C1 C20 C19 158.4(5) . . . . ?
N1 C1 C20 C64 172.2(5) . . . . ?
C2 C1 C20 C64 -12.7(8) . . . . ?
N4 C19 C20 C1 18.5(8) . . . . ?
C18 C19 C20 C1 -150.0(5) . . . . ?
N4 C19 C20 C64 -171.4(5) . . . . ?
C18 C19 C20 C64 20.1(9) . . . . ?
C4 C5 C21 C22 -110.4(7) . . . . ?
C6 C5 C21 C22 77.2(7) . . . . ?
C4 C5 C21 C26 73.6(8) . . . . ?
C6 C5 C21 C26 -98.8(7) . . . . ?
C26 C21 C22 C23 -1.6(9) . . . . ?
C5 C21 C22 C23 -177.6(6) . . . . ?
C21 C22 C23 C24 -0.8(9) . . . . ?
C21 C22 C23 C27 -178.3(6) . . . . ?
C22 C23 C24 C25 2.0(10) . . . . ?
C27 C23 C24 C25 179.5(6) . . . . ?
C23 C24 C25 C26 -0.8(9) . . . . ?
C23 C24 C25 C31 177.8(6) . . . . ?
C24 C25 C26 C21 -1.8(9) . . . . ?
C31 C25 C26 C21 179.7(6) . . . . ?
C22 C21 C26 C25 2.9(9) . . . . ?
C5 C21 C26 C25 178.8(6) . . . . ?
C24 C23 C27 C29 154.0(7) . . . . ?
C22 C23 C27 C29 -28.6(9) . . . . ?
C24 C23 C27 C30 -86.1(8) . . . . ?
C22 C23 C27 C30 91.3(8) . . . . ?
C24 C23 C27 C28 33.9(8) . . . . ?
C22 C23 C27 C28 -148.7(6) . . . . ?
C26 C25 C31 C32 -162.1(6) . . . . ?
C24 C25 C31 C32 19.4(9) . . . . ?
C26 C25 C31 C34 76.6(8) . . . . ?
C24 C25 C31 C34 -101.9(7) . . . . ?
C26 C25 C31 C33 -43.4(8) . . . . ?
C24 C25 C31 C33 138.1(6) . . . . ?
C11 C10 C35 C40 -65.3(7) . . . . ?
C9 C10 C35 C40 122.4(6) . . . . ?
C11 C10 C35 C36 111.0(7) . . . . ?
C9 C10 C35 C36 -61.3(8) . . . . ?
C40 C35 C36 C37 -0.2(12) . . . . ?
C10 C35 C36 C37 -176.5(8) . . . . ?
C35 C36 C37 C38 -0.7(15) . . . . ?
C35 C36 C37 C41 172.3(8) . . . . ?
C36 C37 C38 C39 1.4(15) . . . . ?
C41 C37 C38 C39 -171.5(9) . . . . ?
C37 C38 C39 C40 -1.1(13) . . . . ?
C37 C38 C39 C45 176.7(8) . . . . ?
C36 C35 C40 C39 0.4(9) . . . . ?
C10 C35 C40 C39 176.8(6) . . . . ?
C38 C39 C40 C35 0.2(10) . . . . ?
C45 C39 C40 C35 -177.7(6) . . . . ?
C36 C37 C41 C43 177.5(10) . . . . ?
C38 C37 C41 C43 -9.7(15) . . . . ?
C36 C37 C41 C42 52.1(13) . . . . ?
C38 C37 C41 C42 -135.1(10) . . . . ?
C36 C37 C41 C44 -63.7(12) . . . . ?
C38 C37 C41 C44 109.1(11) . . . . ?
C38 C39 C45 C47 117.4(9) . . . . ?
C40 C39 C45 C47 -64.7(9) . . . . ?
C38 C39 C45 C46 -4.1(10) . . . . ?
C40 C39 C45 C46 173.7(6) . . . . ?
C38 C39 C45 C48 -120.0(8) . . . . ?
C40 C39 C45 C48 57.8(8) . . . . ?
C16 C15 C49 C54 -76.3(7) . . . . ?
C14 C15 C49 C54 95.6(7) . . . . ?
C16 C15 C49 C50 108.3(6) . . . . ?
C14 C15 C49 C50 -79.8(7) . . . . ?
C54 C49 C50 C51 -1.0(9) . . . . ?
C15 C49 C50 C51 174.4(6) . . . . ?
C49 C50 C51 C52 0.1(9) . . . . ?
C49 C50 C51 C55 -176.6(6) . . . . ?
C50 C51 C52 C53 0.5(9) . . . . ?
C55 C51 C52 C53 177.2(6) . . . . ?
C51 C52 C53 C54 -0.2(9) . . . . ?
C51 C52 C53 C59 -178.8(6) . . . . ?
C50 C49 C54 C53 1.3(9) . . . . ?
C15 C49 C54 C53 -174.0(5) . . . . ?
C52 C53 C54 C49 -0.7(9) . . . . ?
C59 C53 C54 C49 177.9(6) . . . . ?
C50 C51 C55 C57 109.6(7) . . . . ?
C52 C51 C55 C57 -67.0(7) . . . . ?
C50 C51 C55 C58 -130.6(7) . . . . ?
C52 C51 C55 C58 52.8(8) . . . . ?
C50 C51 C55 C56 -9.1(9) . . . . ?
C52 C51 C55 C56 174.4(7) . . . . ?
C52 C53 C59 C62 -128.7(6) . . . . ?
C54 C53 C59 C62 52.8(8) . . . . ?
C52 C53 C59 C60 -7.6(9) . . . . ?
C54 C53 C59 C60 173.8(6) . . . . ?
C52 C53 C59 C61 113.2(7) . . . . ?
C54 C53 C59 C61 -65.4(8) . . . . ?
C64 N5 C63 C2 -6.0(9) . . . . ?
C64 N5 C63 C65 178.8(6) . . . . ?
C1 C2 C63 N5 2.1(9) . . . . ?
C3 C2 C63 N5 172.3(6) . . . . ?
C1 C2 C63 C65 176.7(6) . . . . ?
C3 C2 C63 C65 -13.0(11) . . . . ?
C63 N5 C64 C20 0.2(9) . . . . ?
C63 N5 C64 C71 176.7(5) . . . . ?
C1 C20 C64 N5 9.2(8) . . . . ?
C19 C20 C64 N5 -161.2(6) . . . . ?
C1 C20 C64 C71 -167.0(5) . . . . ?
C19 C20 C64 C71 22.6(9) . . . . ?
N5 C63 C65 C66 145.1(7) . . . . ?
C2 C63 C65 C66 -29.8(11) . . . . ?
N5 C63 C65 C70 -34.7(11) . . . . ?
C2 C63 C65 C70 150.4(8) . . . . ?
C70 C65 C66 C67 1.8(13) . . . . ?
C63 C65 C66 C67 -178.0(7) . . . . ?
C65 C66 C67 C68 -0.9(14) . . . . ?
C66 C67 C68 C69 -1.2(17) . . . . ?
C67 C68 C69 C70 2.4(19) . . . . ?
C66 C65 C70 C69 -0.6(16) . . . . ?
C63 C65 C70 C69 179.2(10) . . . . ?
C68 C69 C70 C65 -1.5(19) . . . . ?
N5 C64 C71 C72 38.7(8) . . . . ?
C20 C64 C71 C72 -144.7(6) . . . . ?
N5 C64 C71 C76 -136.5(6) . . . . ?
C20 C64 C71 C76 40.0(8) . . . . ?
C76 C71 C72 C73 -0.1(9) . . . . ?
C64 C71 C72 C73 -175.4(5) . . . . ?
C71 C72 C73 C74 -0.2(9) . . . . ?
C72 C73 C74 C75 0.1(9) . . . . ?
C73 C74 C75 C76 0.2(9) . . . . ?
C74 C75 C76 C71 -0.5(8) . . . . ?
C72 C71 C76 C75 0.5(8) . . . . ?
C64 C71 C76 C75 175.7(5) . . . . ?
Cl1 C77 C78 Cl2 172.8(5) . . . . ?
Cl3 C79 C80 Cl4 179.5(5) . . . . ?
Cl5 C81 C82 Cl6 -176.3(8) . . . . ?
